data_4085188
loop_
_publ_author_name
'Toscani, Anita'
'Heli\"ovaara, Eeva K.'
'Hena, Jubeda B.'
'White, Andrew J. P.'
'Wilton-Ely, James D. E. T.'

_publ_section_title
;
 Multimetallic Alkenyl Complexes Bearing Macrocyclic Dithiocarbamate
 Ligands
;
_journal_issue 2
_journal_name_full Organometallics
_journal_page_first 494
_journal_paper_doi 10.1021/om5011269
_journal_volume 34
_journal_year 2015
_chemical_formula_moiety 'C48 H51 N O5 P2 Ru S2'
_chemical_formula_sum 'C48 H51 N O5 P2 Ru S2'
_chemical_formula_weight 949.02
_chemical_name_systematic
;
 ?
;
_space_group_crystal_system monoclinic
_space_group_IT_number 14
_space_group_name_Hall '-P 2yn'
_space_group_name_H-M_alt 'P 1 21/n 1'
_symmetry_space_group_name_Hall '-P 2yn'
_symmetry_space_group_name_H-M 'P 1 21/n 1'
_atom_sites_solution_hydrogens mixed
_audit_creation_method SHELXL-2013
_cell_angle_alpha 90
_cell_angle_beta 106.4116(11)
_cell_angle_gamma 90
_cell_formula_units_Z 4
_cell_length_a 12.28308(12)
_cell_length_b 20.7454(2)
_cell_length_c 18.0165(2)
_cell_measurement_reflns_used 8504
_cell_measurement_temperature 173
_cell_measurement_theta_max 73.5140
_cell_measurement_theta_min 3.3090
_cell_volume 4403.87(8)
_computing_cell_refinement CrysAlisPro,
_computing_data_collection CrysAlisPro,
_computing_data_reduction CrysAlisPro,
_computing_molecular_graphics 'Bruker SHELXTL'
_computing_publication_material 'CIFTAB-2013 (Sheldrick, 2013)'
_computing_structure_refinement 'SHELXL-2013 (Sheldrick, 2013)'
_computing_structure_solution 'SHELXS-2013 (Sheldrick, 2013)'
_diffrn_ambient_temperature 173
_diffrn_detector_area_resol_mean 10.4115
_diffrn_measured_fraction_theta_full 0.985
_diffrn_measured_fraction_theta_max 0.944
_diffrn_measurement_device_type 'Agilent Xcalibur PX Ultra A'
_diffrn_measurement_method 'omega scans'
_diffrn_radiation_type CuK\a
_diffrn_radiation_wavelength 1.54184
_diffrn_reflns_av_R_equivalents 0.0208
_diffrn_reflns_av_unetI/netI 0.0303
_diffrn_reflns_Laue_measured_fraction_full 0.985
_diffrn_reflns_Laue_measured_fraction_max 0.944
_diffrn_reflns_limit_h_max 14
_diffrn_reflns_limit_h_min -15
_diffrn_reflns_limit_k_max 25
_diffrn_reflns_limit_k_min -24
_diffrn_reflns_limit_l_max 22
_diffrn_reflns_limit_l_min -10
_diffrn_reflns_number 15307
_diffrn_reflns_point_group_measured_fraction_full 0.985
_diffrn_reflns_point_group_measured_fraction_max 0.944
_diffrn_reflns_theta_full 67.684
_diffrn_reflns_theta_max 73.949
_diffrn_reflns_theta_min 3.328
_diffrn_source 'Enhance Ultra (Cu) X-ray Source'
_exptl_absorpt_coefficient_mu 4.836
_exptl_absorpt_correction_T_max 0.851
_exptl_absorpt_correction_T_min 0.530
_exptl_absorpt_correction_type analytical
_exptl_absorpt_process_details
;
CrysAlisPro, Agilent Technologies,
Version 1.171.36.28 (release 01-02-2013 CrysAlis171 .NET)
(compiled Feb  1 2013,16:14:44)
Analytical numeric absorption correction using a multifaceted crystal
model based on expressions derived by R.C. Clark & J.S. Reid.
(Clark, R. C. & Reid, J. S. (1995). Acta Cryst. A51, 887-897)
;
_exptl_crystal_colour 'Pale yellow'
_exptl_crystal_density_diffrn 1.431
_exptl_crystal_description needles
_exptl_crystal_F_000 1968
_exptl_crystal_size_max 0.26
_exptl_crystal_size_mid 0.07
_exptl_crystal_size_min 0.04
_refine_diff_density_max 0.505
_refine_diff_density_min -0.512
_refine_diff_density_rms 0.058
_refine_ls_extinction_method none
_refine_ls_goodness_of_fit_ref 1.061
_refine_ls_hydrogen_treatment mixed
_refine_ls_matrix_type full
_refine_ls_number_parameters 545
_refine_ls_number_reflns 8436
_refine_ls_number_restraints 27
_refine_ls_restrained_S_all 1.097
_refine_ls_R_factor_all 0.0338
_refine_ls_R_factor_gt 0.0298
_refine_ls_shift/su_max 0.001
_refine_ls_shift/su_mean 0.000
_refine_ls_structure_factor_coef Fsqd
_refine_ls_weighting_details
;
 w=1/[\s^2^(Fo^2^)+(0.0321P)^2^+3.0213P]
 where P=(Fo^2^+2Fc^2^)/3
;
_refine_ls_weighting_scheme calc
_refine_ls_wR_factor_gt 0.0754
_refine_ls_wR_factor_ref 0.0775
_reflns_Friedel_coverage 0.000
_reflns_number_gt 7684
_reflns_number_total 8436
_reflns_threshold_expression 'I > 2\s(I)'
_cod_data_source_file om5011269_si_002.cif
_cod_data_source_block 2
_cod_depositor_comments 'Adding full bibliography for 4085188--4085190.cif.'
_cod_original_cell_volume 4403.88(8)
_cod_database_code 4085188
_shelx_space_group_comment
;
The symmetry employed for this shelxl refinement is uniquely defined
by the following loop, which should always be used as a source of
symmetry information in preference to the above space-group names.
They are only intended as comments.
;
_shelxl_version_number 2013-2

loop_
_space_group_symop_operation_xyz
'x, y, z'
'-x+1/2, y+1/2, -z+1/2'
'-x, -y, -z'
'x-1/2, -y-1/2, z-1/2'

loop_
_atom_site_label
_atom_site_type_symbol
_atom_site_fract_x
_atom_site_fract_y
_atom_site_fract_z
_atom_site_U_iso_or_equiv
_atom_site_adp_type
_atom_site_occupancy
_atom_site_site_symmetry_order
_atom_site_calc_flag
_atom_site_refinement_flags_posn
_atom_site_refinement_flags_adp
_atom_site_refinement_flags_occupancy
_atom_site_disorder_assembly
_atom_site_disorder_group
Ru1 Ru 0.26200(2) 0.35721(2) 0.12588(2) 0.02349(6) Uani 1 1 d . . . . .
H1 H 0.234(3) 0.2844(14) 0.0771(18) 0.039(8) Uiso 1 1 d . . . . .
P1 P 0.07225(4) 0.35919(3) 0.12700(3) 0.02536(11) Uani 1 1 d . . . . .
P2 P 0.45191(4) 0.34454(3) 0.12403(3) 0.02512(11) Uani 1 1 d . . . . .
S1 S 0.32350(5) 0.44720(3) 0.21966(3) 0.03085(12) Uani 1 1 d . . . . .
C2 C 0.34230(19) 0.39139(12) 0.29172(14) 0.0313(5) Uani 1 1 d . . . . .
S3 S 0.29900(5) 0.31515(3) 0.25897(3) 0.03092(12) Uani 1 1 d . . . . .
N4 N 0.39056(18) 0.40478(11) 0.36652(12) 0.0380(5) Uani 1 1 d D . . . .
C5 C 0.4283(2) 0.47046(15) 0.39064(16) 0.0434(6) Uani 1 1 d . . . . .
H5A H 0.4607 0.4903 0.3516 0.052 Uiso 1 1 calc R U . . .
H5B H 0.4886 0.4690 0.4405 0.052 Uiso 1 1 calc R U . . .
C6 C 0.3310(2) 0.51109(14) 0.39959(17) 0.0430(6) Uani 1 1 d . . . . .
H6A H 0.2719 0.5149 0.3494 0.052 Uiso 1 1 calc R U . . .
H6B H 0.2965 0.4910 0.4374 0.052 Uiso 1 1 calc R U . . .
O7 O 0.37468(18) 0.57302(10) 0.42601(12) 0.0475(5) Uani 1 1 d . . . . .
C8 C 0.2886(3) 0.62062(15) 0.4170(2) 0.0555(8) Uani 1 1 d . . . . .
H8A H 0.2460 0.6233 0.3615 0.067 Uiso 1 1 calc R U . . .
H8B H 0.3254 0.6629 0.4323 0.067 Uiso 1 1 calc R U . . .
C9 C 0.2062(3) 0.60891(17) 0.4627(2) 0.0561(8) Uani 1 1 d . . . . .
H9A H 0.1434 0.6405 0.4480 0.067 Uiso 1 1 calc R U . . .
H9B H 0.1736 0.5651 0.4521 0.067 Uiso 1 1 calc R U . . .
O10 O 0.2637(2) 0.61517(13) 0.54188(14) 0.0638(6) Uani 1 1 d . . . . .
C11 C 0.1980(3) 0.5931(2) 0.5900(2) 0.0688(10) Uani 1 1 d . . . . .
H11A H 0.1167 0.5949 0.5608 0.083 Uiso 1 1 calc R U . . .
H11B H 0.2100 0.6222 0.6351 0.083 Uiso 1 1 calc R U . . .
C12 C 0.2267(4) 0.5273(2) 0.6175(2) 0.0706(10) Uani 1 1 d . . . . .
H12A H 0.3100 0.5234 0.6390 0.085 Uiso 1 1 calc R U . . .
H12B H 0.1917 0.5177 0.6595 0.085 Uiso 1 1 calc R U . . .
O13 O 0.1880(3) 0.48229(12) 0.55702(16) 0.0699(7) Uani 1 1 d . . . . .
C14 C 0.2103(6) 0.4197(2) 0.5860(3) 0.0929(16) Uani 1 1 d D . . . .
H14A H 0.1600 0.4097 0.6188 0.112 Uiso 1 1 calc R U . . .
H14B H 0.2898 0.4172 0.6189 0.112 Uiso 1 1 calc R U . . .
C15 C 0.1928(4) 0.37150(18) 0.5239(2) 0.0704(11) Uani 1 1 d D . . . .
H15A H 0.1212 0.3787 0.4826 0.084 Uiso 0.536(9) 1 calc R U P A 1
H15B H 0.1949 0.3269 0.5438 0.084 Uiso 0.536(9) 1 calc R U P A 1
H15C H 0.2134 0.3294 0.5501 0.084 Uiso 0.464(9) 1 calc R U P A 2
H15D H 0.1099 0.3701 0.4992 0.084 Uiso 0.464(9) 1 calc R U P A 2
O16 O 0.2943(5) 0.3872(2) 0.4983(3) 0.0654(18) Uani 0.536(9) 1 d D U P A 1
C17 C 0.3168(5) 0.3363(3) 0.4536(3) 0.0501(17) Uani 0.536(9) 1 d D U P A 1
H17A H 0.2494 0.3278 0.4093 0.060 Uiso 0.536(9) 1 calc R U P A 1
H17B H 0.3343 0.2966 0.4853 0.060 Uiso 0.536(9) 1 calc R U P A 1
O16' O 0.2428(4) 0.3726(2) 0.4641(3) 0.0415(14) Uiso 0.464(9) 1 d D U P A 2
C17' C 0.3630(6) 0.3629(3) 0.4913(4) 0.0469(18) Uiso 0.464(9) 1 d D U P A 2
H17C H 0.3790 0.3245 0.5252 0.056 Uiso 0.464(9) 1 calc R U P A 2
H17D H 0.3986 0.4006 0.5225 0.056 Uiso 0.464(9) 1 calc R U P A 2
C18 C 0.4142(3) 0.35377(15) 0.42538(16) 0.0474(7) Uani 1 1 d D . . . .
H18A H 0.4772 0.3680 0.4699 0.057 Uiso 0.536(9) 1 calc R U P A 1
H18B H 0.4400 0.3148 0.4034 0.057 Uiso 0.536(9) 1 calc R U P A 1
H18C H 0.4975 0.3500 0.4471 0.057 Uiso 0.464(9) 1 calc R U P A 2
H18D H 0.3862 0.3124 0.3996 0.057 Uiso 0.464(9) 1 calc R U P A 2
C19 C 0.22462(19) 0.39681(12) 0.03075(14) 0.0317(5) Uani 1 1 d . . . . .
O19 O 0.19698(17) 0.42094(10) -0.02972(11) 0.0455(4) Uani 1 1 d . . . . .
C20 C 0.04399(18) 0.42194(11) 0.19039(13) 0.0293(4) Uani 1 1 d . . . . .
C21 C 0.0467(2) 0.40794(13) 0.26644(15) 0.0354(5) Uani 1 1 d . . . . .
H21 H 0.0540 0.3645 0.2838 0.043 Uiso 1 1 calc R U . . .
C22 C 0.0389(2) 0.45696(14) 0.31694(15) 0.0412(6) Uani 1 1 d . . . . .
H22 H 0.0419 0.4470 0.3690 0.049 Uiso 1 1 calc R U . . .
C23 C 0.0266(2) 0.52011(14) 0.29192(16) 0.0404(6) Uani 1 1 d . . . . .
H23 H 0.0188 0.5534 0.3262 0.048 Uiso 1 1 calc R U . . .
C24 C 0.0257(2) 0.53485(13) 0.21687(17) 0.0394(6) Uani 1 1 d . . . . .
H24 H 0.0178 0.5784 0.1998 0.047 Uiso 1 1 calc R U . . .
C25 C 0.0364(2) 0.48628(12) 0.16661(15) 0.0338(5) Uani 1 1 d . . . . .
H25 H 0.0386 0.4968 0.1157 0.041 Uiso 1 1 calc R U . . .
C26 C -0.03418(19) 0.37088(12) 0.03301(14) 0.0299(5) Uani 1 1 d . . . . .
C27 C -0.1252(2) 0.41368(13) 0.01980(16) 0.0384(5) Uani 1 1 d . . . . .
H27 H -0.1343 0.4398 0.0609 0.046 Uiso 1 1 calc R U . . .
C28 C -0.2027(2) 0.41834(15) -0.05297(18) 0.0465(6) Uani 1 1 d . . . . .
H28 H -0.2633 0.4484 -0.0617 0.056 Uiso 1 1 calc R U . . .
C29 C -0.1918(2) 0.37940(16) -0.11258(17) 0.0466(6) Uani 1 1 d . . . . .
H29 H -0.2449 0.3827 -0.1623 0.056 Uiso 1 1 calc R U . . .
C30 C -0.1035(2) 0.33559(14) -0.10002(16) 0.0410(6) Uani 1 1 d . . . . .
H30 H -0.0971 0.3081 -0.1407 0.049 Uiso 1 1 calc R U . . .
C31 C -0.0245(2) 0.33184(13) -0.02787(15) 0.0347(5) Uani 1 1 d . . . . .
H31 H 0.0369 0.3024 -0.0198 0.042 Uiso 1 1 calc R U . . .
C32 C 0.0119(2) 0.28741(12) 0.16021(14) 0.0318(5) Uani 1 1 d . . . . .
C33 C -0.0970(2) 0.29076(14) 0.16979(17) 0.0417(6) Uani 1 1 d . . . . .
H33 H -0.1393 0.3296 0.1580 0.050 Uiso 1 1 calc R U . . .
C34 C -0.1437(3) 0.23789(17) 0.19624(19) 0.0527(7) Uani 1 1 d . . . . .
H34 H -0.2175 0.2406 0.2029 0.063 Uiso 1 1 calc R U . . .
C35 C -0.0832(3) 0.18133(17) 0.2128(2) 0.0569(8) Uani 1 1 d . . . . .
H35 H -0.1147 0.1454 0.2322 0.068 Uiso 1 1 calc R U . . .
C36 C 0.0236(3) 0.17644(14) 0.2014(2) 0.0516(7) Uani 1 1 d . . . . .
H36 H 0.0639 0.1368 0.2109 0.062 Uiso 1 1 calc R U . . .
C37 C 0.0712(2) 0.22988(12) 0.17600(16) 0.0386(5) Uani 1 1 d . . . . .
H37 H 0.1451 0.2269 0.1694 0.046 Uiso 1 1 calc R U . . .
C38 C 0.47976(19) 0.31167(11) 0.03630(14) 0.0295(4) Uani 1 1 d . . . . .
C39 C 0.3948(2) 0.28333(16) -0.02153(17) 0.0469(7) Uani 1 1 d . . . . .
H39 H 0.3199 0.2808 -0.0166 0.056 Uiso 1 1 calc R U . . .
C40 C 0.4185(3) 0.25847(19) -0.08707(18) 0.0579(8) Uani 1 1 d . . . . .
H40 H 0.3596 0.2389 -0.1265 0.070 Uiso 1 1 calc R U . . .
C41 C 0.5262(3) 0.26200(15) -0.09520(17) 0.0481(7) Uani 1 1 d . . . . .
H41 H 0.5413 0.2458 -0.1406 0.058 Uiso 1 1 calc R U . . .
C42 C 0.6119(2) 0.28893(14) -0.03759(18) 0.0453(6) Uani 1 1 d . . . . .
H42 H 0.6869 0.2905 -0.0424 0.054 Uiso 1 1 calc R U . . .
C43 C 0.5888(2) 0.31381(14) 0.02759(17) 0.0406(6) Uani 1 1 d . . . . .
H43 H 0.6484 0.3327 0.0671 0.049 Uiso 1 1 calc R U . . .
C44 C 0.53278(17) 0.28964(11) 0.19884(14) 0.0280(4) Uani 1 1 d . . . . .
C45 C 0.54643(19) 0.22496(11) 0.18204(14) 0.0321(5) Uani 1 1 d . . . . .
H45 H 0.5217 0.2102 0.1300 0.039 Uiso 1 1 calc R U . . .
C46 C 0.5960(2) 0.18215(12) 0.24100(16) 0.0376(5) Uani 1 1 d . . . . .
H46 H 0.6051 0.1382 0.2290 0.045 Uiso 1 1 calc R U . . .
C47 C 0.6322(2) 0.20255(13) 0.31678(16) 0.0383(5) Uani 1 1 d . . . . .
H47 H 0.6652 0.1728 0.3569 0.046 Uiso 1 1 calc R U . . .
C48 C 0.6202(2) 0.26680(13) 0.33423(15) 0.0363(5) Uani 1 1 d . . . . .
H48 H 0.6460 0.2813 0.3863 0.044 Uiso 1 1 calc R U . . .
C49 C 0.57053(19) 0.30972(12) 0.27571(14) 0.0323(5) Uani 1 1 d . . . . .
H49 H 0.5620 0.3536 0.2881 0.039 Uiso 1 1 calc R U . . .
C50 C 0.5398(2) 0.41770(12) 0.13727(14) 0.0316(5) Uani 1 1 d . . . . .
C51 C 0.6556(2) 0.41830(13) 0.17541(15) 0.0374(5) Uani 1 1 d . . . . .
H51 H 0.6920 0.3802 0.1993 0.045 Uiso 1 1 calc R U . . .
C52 C 0.7180(2) 0.47454(16) 0.17846(17) 0.0486(7) Uani 1 1 d . . . . .
H52 H 0.7971 0.4744 0.2038 0.058 Uiso 1 1 calc R U . . .
C53 C 0.6663(3) 0.53039(16) 0.14516(19) 0.0523(7) Uani 1 1 d . . . . .
H53 H 0.7092 0.5689 0.1484 0.063 Uiso 1 1 calc R U . . .
C54 C 0.5515(3) 0.53034(14) 0.10695(19) 0.0499(7) Uani 1 1 d . . . . .
H54 H 0.5156 0.5688 0.0836 0.060 Uiso 1 1 calc R U . . .
C55 C 0.4892(2) 0.47426(13) 0.10283(16) 0.0382(5) Uani 1 1 d . . . . .
H55 H 0.4106 0.4744 0.0760 0.046 Uiso 1 1 calc R U . . .

loop_
_atom_site_aniso_label
_atom_site_aniso_U_11
_atom_site_aniso_U_22
_atom_site_aniso_U_33
_atom_site_aniso_U_23
_atom_site_aniso_U_13
_atom_site_aniso_U_12
Ru1 0.01846(8) 0.02949(9) 0.02343(9) -0.00032(6) 0.00742(6) -0.00017(6)
P1 0.0193(2) 0.0319(3) 0.0264(3) -0.0014(2) 0.0088(2) -0.00021(19)
P2 0.0184(2) 0.0316(3) 0.0258(3) -0.0001(2) 0.00716(19) 0.00019(19)
S1 0.0286(3) 0.0356(3) 0.0291(3) -0.0038(2) 0.0094(2) -0.0030(2)
C2 0.0232(10) 0.0445(13) 0.0274(11) -0.0027(10) 0.0089(8) 0.0034(9)
S3 0.0284(2) 0.0369(3) 0.0278(3) 0.0031(2) 0.0084(2) 0.0017(2)
N4 0.0356(10) 0.0485(12) 0.0288(10) -0.0054(9) 0.0074(8) 0.0012(9)
C5 0.0351(13) 0.0600(16) 0.0333(13) -0.0103(12) 0.0070(10) -0.0073(12)
C6 0.0419(14) 0.0471(14) 0.0419(14) -0.0107(12) 0.0150(11) -0.0095(12)
O7 0.0477(11) 0.0471(10) 0.0471(11) -0.0069(9) 0.0124(9) -0.0126(9)
C8 0.068(2) 0.0451(15) 0.0500(17) 0.0026(14) 0.0100(15) -0.0025(15)
C9 0.0563(18) 0.0545(17) 0.0541(18) -0.0048(15) 0.0099(15) 0.0062(14)
O10 0.0643(14) 0.0749(15) 0.0522(13) -0.0153(12) 0.0163(11) -0.0180(12)
C11 0.066(2) 0.086(3) 0.060(2) -0.019(2) 0.0258(18) -0.014(2)
C12 0.066(2) 0.101(3) 0.0479(18) -0.003(2) 0.0204(16) -0.005(2)
O13 0.097(2) 0.0628(14) 0.0579(15) 0.0059(12) 0.0344(14) 0.0047(14)
C14 0.150(5) 0.072(3) 0.078(3) 0.022(2) 0.066(3) 0.011(3)
C15 0.101(3) 0.0555(19) 0.071(2) 0.0117(18) 0.050(2) 0.0044(19)
O16 0.097(4) 0.059(3) 0.050(3) 0.001(2) 0.035(3) -0.005(3)
C17 0.066(4) 0.044(3) 0.041(3) -0.001(2) 0.016(3) -0.008(3)
C18 0.0496(16) 0.0596(17) 0.0278(12) 0.0013(12) 0.0024(11) 0.0088(13)
C19 0.0240(10) 0.0368(11) 0.0361(13) -0.0035(10) 0.0116(9) -0.0035(9)
O19 0.0434(10) 0.0582(11) 0.0344(10) 0.0118(9) 0.0102(8) -0.0025(9)
C20 0.0210(10) 0.0377(11) 0.0309(11) -0.0037(9) 0.0101(8) -0.0010(9)
C21 0.0314(11) 0.0432(13) 0.0318(12) 0.0005(10) 0.0089(9) 0.0048(10)
C22 0.0365(13) 0.0574(16) 0.0296(12) -0.0048(11) 0.0091(10) 0.0081(12)
C23 0.0333(12) 0.0493(14) 0.0381(13) -0.0137(12) 0.0094(10) 0.0051(11)
C24 0.0359(12) 0.0368(12) 0.0482(15) -0.0059(11) 0.0166(11) 0.0009(10)
C25 0.0316(11) 0.0370(12) 0.0371(13) -0.0008(10) 0.0168(10) 0.0007(9)
C26 0.0227(10) 0.0379(11) 0.0296(11) 0.0000(9) 0.0082(9) -0.0037(9)
C27 0.0284(11) 0.0440(13) 0.0417(14) -0.0022(11) 0.0080(10) 0.0040(10)
C28 0.0319(13) 0.0530(16) 0.0491(16) 0.0045(13) 0.0027(11) 0.0079(12)
C29 0.0345(13) 0.0625(17) 0.0370(14) 0.0046(13) 0.0007(11) -0.0075(12)
C30 0.0361(13) 0.0532(15) 0.0330(13) -0.0063(12) 0.0085(10) -0.0102(11)
C31 0.0276(11) 0.0417(12) 0.0346(12) -0.0045(10) 0.0085(9) -0.0024(10)
C32 0.0283(11) 0.0390(12) 0.0283(11) -0.0033(9) 0.0084(9) -0.0060(9)
C33 0.0272(11) 0.0527(15) 0.0458(15) 0.0028(12) 0.0110(10) -0.0069(11)
C34 0.0374(14) 0.071(2) 0.0520(17) 0.0043(15) 0.0163(13) -0.0198(14)
C35 0.0591(18) 0.0597(18) 0.0532(18) 0.0061(15) 0.0178(15) -0.0283(16)
C36 0.0607(18) 0.0385(14) 0.0550(18) 0.0000(13) 0.0153(14) -0.0115(13)
C37 0.0394(13) 0.0363(12) 0.0416(14) -0.0043(11) 0.0140(11) -0.0061(10)
C38 0.0275(11) 0.0340(11) 0.0285(11) 0.0019(9) 0.0101(9) 0.0038(9)
C39 0.0280(12) 0.0716(19) 0.0414(14) -0.0158(14) 0.0102(11) 0.0000(12)
C40 0.0416(15) 0.090(2) 0.0401(15) -0.0215(16) 0.0076(12) 0.0044(16)
C41 0.0521(16) 0.0620(17) 0.0356(14) -0.0018(13) 0.0209(12) 0.0126(14)
C42 0.0413(14) 0.0530(15) 0.0515(16) -0.0034(13) 0.0290(13) 0.0003(12)
C43 0.0298(12) 0.0511(15) 0.0445(15) -0.0078(12) 0.0161(11) -0.0035(11)
C44 0.0189(9) 0.0333(11) 0.0329(11) 0.0026(9) 0.0090(8) 0.0010(8)
C45 0.0279(10) 0.0353(11) 0.0344(12) -0.0014(10) 0.0110(9) -0.0056(9)
C46 0.0374(12) 0.0312(11) 0.0469(15) 0.0052(10) 0.0165(11) -0.0031(10)
C47 0.0321(12) 0.0429(13) 0.0405(14) 0.0112(11) 0.0109(10) 0.0017(10)
C48 0.0283(11) 0.0470(13) 0.0323(12) 0.0024(11) 0.0065(9) 0.0030(10)
C49 0.0247(10) 0.0381(12) 0.0332(12) -0.0016(10) 0.0069(9) 0.0042(9)
C50 0.0271(11) 0.0383(12) 0.0318(11) -0.0021(10) 0.0123(9) -0.0025(9)
C51 0.0266(11) 0.0478(14) 0.0387(13) -0.0031(11) 0.0108(10) -0.0078(10)
C52 0.0347(13) 0.0682(19) 0.0446(15) -0.0079(14) 0.0143(11) -0.0205(13)
C53 0.0561(17) 0.0556(17) 0.0504(17) -0.0066(14) 0.0235(14) -0.0277(15)
C54 0.0582(18) 0.0397(14) 0.0558(17) 0.0046(13) 0.0228(14) -0.0086(13)
C55 0.0331(12) 0.0405(13) 0.0416(13) 0.0036(11) 0.0116(10) -0.0038(10)

loop_
_atom_type_symbol
_atom_type_description
_atom_type_scat_dispersion_real
_atom_type_scat_dispersion_imag
_atom_type_scat_source
C C 0.0181 0.0091 'International Tables Vol C Tables 4.2.6.8 and 6.1.1.4'
H H 0.0000 0.0000 'International Tables Vol C Tables 4.2.6.8 and 6.1.1.4'
N N 0.0311 0.0180 'International Tables Vol C Tables 4.2.6.8 and 6.1.1.4'
O O 0.0492 0.0322 'International Tables Vol C Tables 4.2.6.8 and 6.1.1.4'
P P 0.2955 0.4335 'International Tables Vol C Tables 4.2.6.8 and 6.1.1.4'
Ru Ru 0.0552 3.2960 'International Tables Vol C Tables 4.2.6.8 and 6.1.1.4'
S S 0.3331 0.5567 'International Tables Vol C Tables 4.2.6.8 and 6.1.1.4'

loop_
_geom_angle_atom_site_label_1
_geom_angle_atom_site_label_2
_geom_angle_atom_site_label_3
_geom_angle
C19 Ru1 P1 90.75(7)
C19 Ru1 P2 91.38(7)
P1 Ru1 P2 174.60(2)
C19 Ru1 S3 172.75(7)
P1 Ru1 S3 84.740(19)
P2 Ru1 S3 93.609(19)
C19 Ru1 S1 104.23(8)
P1 Ru1 S1 95.346(19)
P2 Ru1 S1 88.940(19)
S3 Ru1 S1 70.645(19)
C20 P1 C32 102.02(11)
C20 P1 C26 105.68(11)
C32 P1 C26 99.17(10)
C20 P1 Ru1 112.56(7)
C32 P1 Ru1 118.93(8)
C26 P1 Ru1 116.46(7)
C44 P2 C50 103.99(11)
C44 P2 C38 102.02(10)
C50 P2 C38 99.94(11)
C44 P2 Ru1 113.13(7)
C50 P2 Ru1 116.95(8)
C38 P2 Ru1 118.58(8)
C2 S1 Ru1 87.56(8)
N4 C2 S1 123.5(2)
N4 C2 S3 122.8(2)
S1 C2 S3 113.64(13)
C2 S3 Ru1 87.85(8)
C2 N4 C5 120.3(2)
C2 N4 C18 121.2(2)
C5 N4 C18 118.3(2)
N4 C5 C6 111.0(2)
O7 C6 C5 107.8(2)
C6 O7 C8 113.0(2)
O7 C8 C9 114.9(3)
O10 C9 C8 108.6(3)
C9 O10 C11 112.4(3)
O10 C11 C12 112.7(3)
O13 C12 C11 111.1(3)
C14 O13 C12 109.8(3)
O13 C14 C15 112.1(4)
O16' C15 C14 125.4(4)
C14 C15 O16 97.6(4)
C17 O16 C15 109.4(5)
O16 C17 C18 108.8(5)
C15 O16' C17' 111.8(5)
O16' C17' C18 111.5(5)
N4 C18 C17 114.5(3)
N4 C18 C17' 116.0(3)
O19 C19 Ru1 177.5(2)
C21 C20 C25 118.8(2)
C21 C20 P1 120.69(19)
C25 C20 P1 119.77(18)
C22 C21 C20 120.4(2)
C23 C22 C21 120.2(2)
C22 C23 C24 120.0(2)
C23 C24 C25 120.1(3)
C24 C25 C20 120.3(2)
C27 C26 C31 118.5(2)
C27 C26 P1 124.61(19)
C31 C26 P1 116.80(18)
C28 C27 C26 120.5(3)
C29 C28 C27 120.2(3)
C28 C29 C30 120.1(3)
C29 C30 C31 119.9(3)
C30 C31 C26 120.8(2)
C37 C32 C33 118.9(2)
C37 C32 P1 121.84(18)
C33 C32 P1 119.2(2)
C34 C33 C32 120.5(3)
C35 C34 C33 120.0(3)
C34 C35 C36 120.3(3)
C35 C36 C37 119.6(3)
C32 C37 C36 120.6(3)
C39 C38 C43 118.3(2)
C39 C38 P2 121.45(18)
C43 C38 P2 120.21(19)
C38 C39 C40 120.2(3)
C41 C40 C39 120.6(3)
C42 C41 C40 119.8(3)
C41 C42 C43 119.8(3)
C42 C43 C38 121.2(3)
C49 C44 C45 118.4(2)
C49 C44 P2 120.34(18)
C45 C44 P2 120.82(18)
C46 C45 C44 120.2(2)
C47 C46 C45 120.8(2)
C46 C47 C48 119.7(2)
C49 C48 C47 119.9(2)
C48 C49 C44 121.1(2)
C55 C50 C51 118.5(2)
C55 C50 P2 117.86(18)
C51 C50 P2 123.5(2)
C52 C51 C50 120.1(3)
C53 C52 C51 120.6(3)
C52 C53 C54 119.8(3)
C53 C54 C55 119.9(3)
C54 C55 C50 121.0(3)

loop_
_geom_bond_atom_site_label_1
_geom_bond_atom_site_label_2
_geom_bond_distance
Ru1 C19 1.838(3)
Ru1 P1 2.3368(5)
Ru1 P2 2.3570(5)
Ru1 S3 2.4700(6)
Ru1 S1 2.4878(6)
P1 C20 1.829(2)
P1 C32 1.837(2)
P1 C26 1.840(2)
P2 C44 1.829(2)
P2 C50 1.838(2)
P2 C38 1.840(2)
S1 C2 1.706(2)
C2 N4 1.339(3)
C2 S3 1.719(3)
N4 C5 1.465(4)
N4 C18 1.468(4)
C5 C6 1.508(4)
C6 O7 1.422(3)
O7 C8 1.422(4)
C8 C9 1.495(5)
C9 O10 1.407(4)
O10 C11 1.417(4)
C11 C12 1.460(6)
C12 O13 1.412(5)
O13 C14 1.397(5)
C14 C15 1.470(6)
C15 O16' 1.384(5)
C15 O16 1.484(6)
O16 C17 1.403(7)
C17 C18 1.471(6)
O16' C17' 1.433(8)
C17' C18 1.505(7)
C19 O19 1.159(3)
C20 C21 1.392(3)
C20 C25 1.397(3)
C21 C22 1.386(4)
C22 C23 1.380(4)
C23 C24 1.383(4)
C24 C25 1.386(4)
C26 C27 1.395(3)
C26 C31 1.395(4)
C27 C28 1.389(4)
C28 C29 1.380(5)
C29 C30 1.383(4)
C30 C31 1.387(4)
C32 C37 1.386(4)
C32 C33 1.398(3)
C33 C34 1.383(4)
C34 C35 1.376(5)
C35 C36 1.388(5)
C36 C37 1.390(4)
C38 C39 1.381(4)
C38 C43 1.392(3)
C39 C40 1.392(4)
C40 C41 1.374(4)
C41 C42 1.371(5)
C42 C43 1.384(4)
C44 C49 1.394(3)
C44 C45 1.396(3)
C45 C46 1.387(4)
C46 C47 1.378(4)
C47 C48 1.387(4)
C48 C49 1.383(4)
C50 C55 1.389(4)
C50 C51 1.395(3)
C51 C52 1.388(4)
C52 C53 1.375(5)
C53 C54 1.382(5)
C54 C55 1.383(4)
